data_4310206
loop_
_publ_author_name
'Hiromi Araki'
'Kiyoshi Tsuge'
'Yoichi Sasaki'
'Shoji Ishizaka'
'Noboru Kitamura'

_publ_section_title
;
Luminescence Ranging from Red to Blue: A Series of Copper(I)-Halide
Complexes Having Rhombic {Cu2(\m-X)2} (X = Br and I) Units
with N-Heteroaromatic Ligands
;
_journal_name_full 'Inorganic Chemistry'
_journal_page_first 9667
_journal_page_last 9675
_journal_paper_doi 10.1021/ic0510359
_journal_volume 44
_journal_year 2005
_chemical_formula_moiety 'C44 H36 Br2 Cu2 N2 P2 '
_chemical_formula_sum 'C44 H36 Br2 Cu2 N2 P2'
_chemical_formula_weight 941.63
_space_group_IT_number 14
_symmetry_cell_setting monoclinic
_symmetry_Int_Tables_number 14
_symmetry_space_group_name_Hall '-P 2yab'
_symmetry_space_group_name_H-M 'P 1 21/a 1'
_cell_angle_alpha 90
_cell_angle_beta 98.56(2)
_cell_angle_gamma 90
_cell_formula_units_Z 4
_cell_length_a 15.05(1)
_cell_length_b 9.701(6)
_cell_length_c 27.03(3)
_cell_measurement_reflns_used 253
_cell_measurement_temperature 253.2
_cell_measurement_theta_max 29.6
_cell_measurement_theta_min 1.9
_cell_volume 3902(6)
_computing_cell_refinement CRYSTALCLEAR
_computing_data_collection CRYSTALCLEAR
_computing_data_reduction 'teXsan Ver. 1.11'
_computing_publication_material 'teXsan Ver. 1.11'
_computing_structure_refinement 'teXsan Ver. 1.10'
_computing_structure_solution SIR92
_diffrn_ambient_temperature 223.1500
_diffrn_detector_area_resol_mean 14.7059
_diffrn_measured_fraction_theta_full 87.5000
_diffrn_measured_fraction_theta_max 29.5736
_diffrn_measurement_details
;
scan:
    Number of images: 360
               Slice: -76.0000 - 104.0000
         Image width: 0.5000
            Exp time: 30.0000
       Rotation axis: Omega
               Omega: 0.0000
                 Chi: 45.0000
                 Phi: 0.0000
                 XTD: 40.4205
              2theta: 14.2783
scan:
    Number of images: 120
               Slice: -16.0000 - 44.0000
         Image width: 0.5000
            Exp time: 30.0000
       Rotation axis: Omega
               Omega: 0.0000
                 Chi: 45.0000
                 Phi: 90.0000
                 XTD: 40.4205
              2theta: 14.2783
;
_diffrn_measurement_device
;
Mercury CCD (2x2 bin mode)
;
_diffrn_measurement_device_details
;
AFC8: Eulerian 3-circle
;
_diffrn_measurement_method dtintegrate.ref
_diffrn_orient_matrix_type d*Trek
_diffrn_orient_matrix_UB_11 0.0576
_diffrn_orient_matrix_UB_12 0.0107
_diffrn_orient_matrix_UB_13 0.0330
_diffrn_orient_matrix_UB_21 -0.0516
_diffrn_orient_matrix_UB_22 0.0030
_diffrn_orient_matrix_UB_23 0.0892
_diffrn_orient_matrix_UB_31 0.0094
_diffrn_orient_matrix_UB_32 -0.0356
_diffrn_orient_matrix_UB_33 0.0066
_diffrn_radiation_detector CCD
_diffrn_radiation_monochromator 'Graphite Monochromator'
_diffrn_radiation_source 'Sealed Tube'
_diffrn_radiation_type 'Mo K\a'
_diffrn_radiation_wavelength 0.7107
_diffrn_reflns_av_R_equivalents 0.0310
_diffrn_reflns_limit_h_max 19
_diffrn_reflns_limit_h_min -16
_diffrn_reflns_limit_k_max 10
_diffrn_reflns_limit_k_min -13
_diffrn_reflns_limit_l_max 16
_diffrn_reflns_limit_l_min -34
_diffrn_reflns_number 24780
_diffrn_reflns_reduction_process 'Lp corrections applied'
_diffrn_reflns_theta_full 29.5736
_diffrn_reflns_theta_max 29.5736
_diffrn_reflns_theta_min 1.8908
_diffrn_source_current 50.0000
_diffrn_source_power 2.5000
_diffrn_source_voltage 50.0000
_exptl_absorpt_coefficient_mu 3.261
_exptl_absorpt_correction_T_max 1.0000
_exptl_absorpt_correction_T_min 0.5561
_exptl_absorpt_correction_type multi-scan
_exptl_crystal_colour orange
_exptl_crystal_density_diffrn 1.603
_exptl_crystal_density_method 'not measured'
_exptl_crystal_description needle
_exptl_crystal_size_max 1.1
_exptl_crystal_size_mid 0.08
_exptl_crystal_size_min 0.05
_refine_diff_density_max 2.31
_refine_diff_density_min -1.50
_refine_ls_extinction_method none
_refine_ls_goodness_of_fit_ref 1.409
_refine_ls_hydrogen_treatment noref
_refine_ls_number_parameters 469
_refine_ls_number_reflns 7507
_refine_ls_R_factor_gt 0.0653
_refine_ls_shift/su_max 0.0009
_refine_ls_structure_factor_coef Fsqd
_refine_ls_weighting_details 'w = 1/[\s^2^(Fo^2^) + (0.05000(Max(Fo^2^,0) + 2Fc^2^)/3)^2^]'
_refine_ls_weighting_scheme calc
_refine_ls_wR_factor_ref 0.1467
_reflns_number_gt 7507
_reflns_number_total 9344
_reflns_threshold_expression F^2^>2.0\s(F^2^)
_cod_data_source_file ic0510359si20050926_085645_07.cif
_cod_data_source_block quina_Br
_cod_depositor_comments
;
The following automatic conversions were performed:
'_exptl_absorpt_correction_type' value 'Multi-scan' changed to
'multi-scan' according to
'/home/saulius/struct/CIF-dictionaries/cif_core.dic' dictionary named
'cif_core.dic' version 2.4.1 from 2010-06-29.

Automatic conversion script
Id: cif_fix_enum 1527 2010-12-29 10:47:43Z saulius 
;
_cod_original_formula_sum 'C44 H36 Br2 Cu2 N2 P2 '
_cod_database_code 4310206
_diffrn_reflns_av_sigmai/deti 0.0870

loop_
_symmetry_equiv_pos_as_xyz
x,y,z
1/2-x,1/2+y,-z
-x,-y,-z
1/2+x,1/2-y,z

loop_
_atom_site_label
_atom_site_type_symbol
_atom_site_fract_x
_atom_site_fract_y
_atom_site_fract_z
_atom_site_U_iso_or_equiv
_atom_site_adp_type
_atom_site_occupancy
_atom_site_calc_flag
_atom_site_refinement_flags
_atom_site_disorder_assembly
_atom_site_disorder_group
Br(1) Br 1.36939(3) 0.11239(6) 0.73117(2) 0.0255(1) Uani 1.00 d . . .
Br(2) Br 0.73845(4) 0.06245(6) 0.77444(2) 0.0276(1) Uani 1.00 d . . .
Cu(1) Cu 1.22324(5) 0.24974(8) 0.71295(3) 0.0283(2) Uani 1.00 d . . .
Cu(2) Cu 0.88761(5) 0.18757(7) 0.79220(2) 0.0271(2) Uani 1.00 d . . .
P(1) P 1.21713(9) 0.3182(2) 0.63490(5) 0.0251(4) Uani 1.00 d . . .
P(2) P 0.89204(9) 0.2686(2) 0.86936(5) 0.0244(4) Uani 1.00 d . . .
N(1) N 1.1330(3) 0.1180(5) 0.7368(2) 0.027(1) Uani 1.00 d . . .
N(2) N 0.9907(3) 0.0871(4) 0.7651(2) 0.022(1) Uani 1.00 d . . .
C(1) C 1.0561(3) 0.1633(5) 0.7518(2) 0.022(1) Uani 1.00 d . . .
C(2) C 1.1455(4) -0.0202(6) 0.7345(2) 0.032(2) Uani 1.00 d . . .
C(3) C 1.0824(4) -0.1071(6) 0.7470(2) 0.031(2) Uani 1.00 d . . .
C(4) C 1.0942(4) -0.2555(6) 0.7444(2) 0.037(2) Uani 1.00 d . . .
C(5) C 1.0300(4) -0.3370(7) 0.7554(3) 0.043(2) Uani 1.00 d . . .
C(6) C 0.9528(4) -0.2862(6) 0.7724(3) 0.038(2) Uani 1.00 d . . .
C(7) C 0.9395(4) -0.1452(6) 0.7762(2) 0.034(2) Uani 1.00 d . . .
C(8) C 1.0035(4) -0.0547(6) 0.7625(2) 0.029(1) Uani 1.00 d . . .
C(9) C 1.1269(4) 0.4368(6) 0.6101(2) 0.025(1) Uani 1.00 d . . .
C(10) C 1.0497(4) 0.4348(6) 0.6324(2) 0.033(2) Uani 1.00 d . . .
C(11) C 0.9764(4) 0.5161(7) 0.6142(2) 0.039(2) Uani 1.00 d . . .
C(12) C 0.9801(4) 0.6024(7) 0.5735(3) 0.042(2) Uani 1.00 d . . .
C(13) C 1.0572(5) 0.6058(7) 0.5516(2) 0.042(2) Uani 1.00 d . . .
C(14) C 1.1303(4) 0.5255(7) 0.5698(2) 0.036(2) Uani 1.00 d . . .
C(15) C 1.3195(4) 0.4111(6) 0.6253(2) 0.029(2) Uani 1.00 d . . .
C(16) C 1.3325(4) 0.5440(7) 0.6448(2) 0.039(2) Uani 1.00 d . . .
C(17) C 1.4123(5) 0.6130(8) 0.6424(2) 0.049(2) Uani 1.00 d . . .
C(18) C 1.4802(5) 0.5501(8) 0.6215(3) 0.048(2) Uani 1.00 d . . .
C(19) C 1.4676(4) 0.4181(9) 0.6028(3) 0.051(2) Uani 1.00 d . . .
C(20) C 1.3884(4) 0.3451(7) 0.6048(2) 0.037(2) Uani 1.00 d . . .
C(21) C 1.2067(3) 0.1769(6) 0.5883(2) 0.025(1) Uani 1.00 d . . .
C(22) C 1.1755(4) 0.1956(7) 0.5379(2) 0.037(2) Uani 1.00 d . . .
C(23) C 1.1655(5) 0.0849(7) 0.5056(2) 0.041(2) Uani 1.00 d . . .
C(24) C 1.1867(5) -0.0488(7) 0.5235(3) 0.042(2) Uani 1.00 d . . .
C(25) C 1.2180(5) -0.0665(7) 0.5737(2) 0.040(2) Uani 1.00 d . . .
C(26) C 1.2280(4) 0.0454(6) 0.6058(2) 0.033(2) Uani 1.00 d . . .
C(27) C 0.8791(4) 0.1429(6) 0.9182(2) 0.025(1) Uani 1.00 d . . .
C(28) C 0.8471(4) 0.1760(6) 0.9624(2) 0.030(2) Uani 1.00 d . . .
C(29) C 0.8445(4) 0.0760(8) 0.9992(2) 0.042(2) Uani 1.00 d . . .
C(30) C 0.8740(4) -0.0541(7) 0.9926(2) 0.041(2) Uani 1.00 d . . .
C(31) C 0.9041(4) -0.0900(7) 0.9487(2) 0.039(2) Uani 1.00 d . . .
C(32) C 0.9061(4) 0.0073(6) 0.9110(2) 0.032(2) Uani 1.00 d . . .
C(33) C 0.8024(4) 0.3932(6) 0.8734(2) 0.025(1) Uani 1.00 d . . .
C(34) C 0.8178(4) 0.5352(6) 0.8726(2) 0.033(2) Uani 1.00 d . . .
C(35) C 0.7475(5) 0.6277(6) 0.8701(3) 0.040(2) Uani 1.00 d . . .
C(36) C 0.6606(4) 0.5814(7) 0.8694(2) 0.034(2) Uani 1.00 d . . .
C(37) C 0.6439(4) 0.4410(7) 0.8705(2) 0.033(2) Uani 1.00 d . . .
C(38) C 0.7146(4) 0.3473(6) 0.8721(2) 0.028(1) Uani 1.00 d . . .
C(39) C 0.9930(3) 0.3658(6) 0.8953(2) 0.026(1) Uani 1.00 d . . .
C(40) C 1.0369(4) 0.4375(6) 0.8610(2) 0.032(2) Uani 1.00 d . . .
C(41) C 1.1107(4) 0.5204(7) 0.8780(2) 0.035(2) Uani 1.00 d . . .
C(42) C 1.1415(4) 0.5297(7) 0.9291(2) 0.036(2) Uani 1.00 d . . .
C(43) C 1.0992(4) 0.4598(7) 0.9628(2) 0.040(2) Uani 1.00 d . . .
C(44) C 1.0245(4) 0.3781(7) 0.9461(2) 0.033(2) Uani 1.00 d . . .
H(1) H 1.0484 0.2604 0.7528 0.0270 Uiso 1.00 calc . . .
H(2) H 1.1986 -0.0557 0.7241 0.0379 Uiso 1.00 calc . . .
H(3) H 1.1474 -0.2932 0.7348 0.0444 Uiso 1.00 calc . . .
H(4) H 1.0363 -0.4337 0.7518 0.0519 Uiso 1.00 calc . . .
H(5) H 0.9092 -0.3486 0.7812 0.0461 Uiso 1.00 calc . . .
H(6) H 0.8875 -0.1109 0.7881 0.0408 Uiso 1.00 calc . . .
H(7) H 1.0469 0.3769 0.6604 0.0392 Uiso 1.00 calc . . .
H(8) H 0.9236 0.5130 0.6295 0.0468 Uiso 1.00 calc . . .
H(9) H 0.9301 0.6584 0.5609 0.0506 Uiso 1.00 calc . . .
H(10) H 1.0599 0.6642 0.5237 0.0505 Uiso 1.00 calc . . .
H(11) H 1.1835 0.5306 0.5549 0.0428 Uiso 1.00 calc . . .
H(12) H 1.2865 0.5873 0.6597 0.0474 Uiso 1.00 calc . . .
H(13) H 1.4204 0.7040 0.6552 0.0585 Uiso 1.00 calc . . .
H(14) H 1.5351 0.5972 0.6201 0.0579 Uiso 1.00 calc . . .
H(15) H 1.5143 0.3757 0.5881 0.0609 Uiso 1.00 calc . . .
H(16) H 1.3814 0.2533 0.5926 0.0445 Uiso 1.00 calc . . .
H(17) H 1.1607 0.2856 0.5255 0.0444 Uiso 1.00 calc . . .
H(18) H 1.1443 0.0992 0.4711 0.0497 Uiso 1.00 calc . . .
H(19) H 1.1795 -0.1256 0.5015 0.0509 Uiso 1.00 calc . . .
H(20) H 1.2329 -0.1563 0.5863 0.0480 Uiso 1.00 calc . . .
H(21) H 1.2498 0.0316 0.6403 0.0392 Uiso 1.00 calc . . .
H(22) H 0.8270 0.2670 0.9675 0.0355 Uiso 1.00 calc . . .
H(23) H 0.8220 0.0991 1.0292 0.0501 Uiso 1.00 calc . . .
H(24) H 0.8738 -0.1207 1.0184 0.0490 Uiso 1.00 calc . . .
H(25) H 0.9237 -0.1816 0.9440 0.0472 Uiso 1.00 calc . . .
H(26) H 0.9257 -0.0184 0.8804 0.0379 Uiso 1.00 calc . . .
H(27) H 0.8774 0.5685 0.8737 0.0398 Uiso 1.00 calc . . .
H(28) H 0.7591 0.7238 0.8690 0.0477 Uiso 1.00 calc . . .
H(29) H 0.6125 0.6454 0.8681 0.0403 Uiso 1.00 calc . . .
H(30) H 0.5842 0.4086 0.8702 0.0392 Uiso 1.00 calc . . .
H(31) H 0.7026 0.2512 0.8722 0.0336 Uiso 1.00 calc . . .
H(32) H 1.0163 0.4295 0.8262 0.0381 Uiso 1.00 calc . . .
H(33) H 1.1399 0.5704 0.8548 0.0423 Uiso 1.00 calc . . .
H(34) H 1.1924 0.5852 0.9407 0.0429 Uiso 1.00 calc . . .
H(35) H 1.1207 0.4669 0.9976 0.0475 Uiso 1.00 calc . . .
H(36) H 0.9949 0.3304 0.9697 0.0397 Uiso 1.00 calc . . .

loop_
_atom_site_aniso_label
_atom_site_aniso_U_11
_atom_site_aniso_U_22
_atom_site_aniso_U_33
_atom_site_aniso_U_12
_atom_site_aniso_U_13
_atom_site_aniso_U_23
Br(1) 0.0212(3) 0.0278(3) 0.0268(3) 0.0017(2) 0.0012(2) -0.0016(2)
Br(2) 0.0233(3) 0.0301(3) 0.0298(3) -0.0045(2) 0.0049(2) 0.0003(2)
Cu(1) 0.0253(4) 0.0388(4) 0.0209(3) 0.0042(3) 0.0038(3) 0.0036(3)
Cu(2) 0.0254(4) 0.0344(4) 0.0216(3) -0.0055(3) 0.0037(3) -0.0008(3)
P(1) 0.0214(7) 0.0350(8) 0.0186(7) 0.0007(6) 0.0022(5) 0.0016(6)
P(2) 0.0217(7) 0.0298(8) 0.0214(7) -0.0031(6) 0.0022(5) -0.0009(6)
N(1) 0.031(3) 0.026(2) 0.023(2) 0.008(2) 0.003(2) -0.002(2)
N(2) 0.023(2) 0.022(2) 0.021(2) -0.003(2) 0.000(2) 0.001(2)
C(1) 0.025(3) 0.015(3) 0.027(3) 0.002(2) 0.004(2) 0.002(2)
C(2) 0.038(3) 0.030(3) 0.027(3) 0.009(3) 0.004(2) 0.004(2)
C(3) 0.043(3) 0.027(3) 0.023(3) 0.008(3) -0.001(2) -0.007(2)
C(4) 0.037(3) 0.032(3) 0.042(4) 0.000(3) 0.009(3) 0.005(3)
C(5) 0.038(4) 0.043(4) 0.047(4) -0.002(3) 0.004(3) -0.007(3)
C(6) 0.037(3) 0.029(3) 0.049(4) -0.009(3) 0.007(3) 0.000(3)
C(7) 0.034(3) 0.026(3) 0.043(4) -0.005(3) 0.009(3) 0.002(3)
C(8) 0.042(3) 0.024(3) 0.019(3) -0.012(2) -0.004(2) 0.005(2)
C(9) 0.023(3) 0.027(3) 0.025(3) 0.000(2) -0.001(2) 0.003(2)
C(10) 0.026(3) 0.033(3) 0.038(3) -0.002(2) 0.001(2) 0.003(3)
C(11) 0.029(3) 0.043(4) 0.044(4) 0.007(3) 0.005(3) 0.007(3)
C(12) 0.037(4) 0.037(4) 0.048(4) 0.008(3) -0.008(3) 0.001(3)
C(13) 0.048(4) 0.042(4) 0.034(3) 0.006(3) 0.000(3) 0.012(3)
C(14) 0.038(3) 0.040(4) 0.028(3) -0.003(3) 0.003(3) 0.004(3)
C(15) 0.024(3) 0.045(4) 0.019(3) 0.000(3) 0.002(2) 0.004(2)
C(16) 0.040(4) 0.049(4) 0.029(3) -0.012(3) 0.003(3) -0.006(3)
C(17) 0.048(4) 0.067(5) 0.030(3) -0.029(4) 0.000(3) 0.003(3)
C(18) 0.034(4) 0.067(5) 0.044(4) -0.016(3) 0.004(3) 0.014(4)
C(19) 0.022(3) 0.077(6) 0.054(4) 0.006(3) 0.008(3) 0.026(4)
C(20) 0.025(3) 0.045(4) 0.041(4) 0.007(3) 0.005(3) 0.012(3)
C(21) 0.018(3) 0.034(3) 0.023(3) -0.001(2) 0.001(2) -0.001(2)
C(22) 0.044(4) 0.041(4) 0.027(3) 0.003(3) 0.007(3) 0.006(3)
C(23) 0.051(4) 0.051(4) 0.023(3) 0.007(3) 0.006(3) -0.007(3)
C(24) 0.041(4) 0.048(4) 0.038(4) -0.004(3) 0.007(3) -0.008(3)
C(25) 0.045(4) 0.036(4) 0.038(4) 0.002(3) 0.005(3) 0.001(3)
C(26) 0.034(3) 0.041(4) 0.022(3) -0.002(3) -0.001(2) 0.001(3)
C(27) 0.022(3) 0.031(3) 0.021(3) -0.004(2) 0.000(2) 0.003(2)
C(28) 0.029(3) 0.037(3) 0.023(3) -0.003(2) 0.005(2) 0.003(2)
C(29) 0.037(4) 0.067(5) 0.020(3) -0.005(3) 0.000(3) 0.008(3)
C(30) 0.032(3) 0.050(4) 0.037(4) 0.000(3) -0.007(3) 0.019(3)
C(31) 0.034(3) 0.040(4) 0.041(4) 0.001(3) -0.003(3) 0.015(3)
C(32) 0.024(3) 0.036(3) 0.034(3) -0.001(3) -0.001(2) -0.002(3)
C(33) 0.025(3) 0.035(3) 0.015(2) -0.002(2) 0.003(2) 0.002(2)
C(34) 0.029(3) 0.038(3) 0.033(3) -0.003(3) 0.006(3) -0.004(3)
C(35) 0.046(4) 0.031(3) 0.042(4) 0.001(3) 0.002(3) 0.004(3)
C(36) 0.034(3) 0.043(4) 0.023(3) 0.011(3) 0.003(2) -0.002(3)
C(37) 0.022(3) 0.049(4) 0.026(3) 0.001(3) -0.001(2) -0.005(3)
C(38) 0.027(3) 0.033(3) 0.023(3) -0.007(2) 0.001(2) -0.002(2)
C(39) 0.016(2) 0.029(3) 0.031(3) 0.000(2) 0.001(2) -0.004(2)
C(40) 0.025(3) 0.036(3) 0.033(3) -0.007(2) 0.002(2) -0.010(3)
C(41) 0.032(3) 0.037(3) 0.040(4) -0.007(3) 0.013(3) -0.011(3)
C(42) 0.023(3) 0.036(3) 0.046(4) -0.007(2) -0.001(3) -0.012(3)
C(43) 0.034(3) 0.044(4) 0.037(4) -0.005(3) -0.008(3) -0.007(3)
C(44) 0.026(3) 0.039(4) 0.032(3) -0.002(3) -0.003(2) 0.003(3)

loop_
_atom_type_symbol
_atom_type_description
_atom_type_scat_dispersion_real
_atom_type_scat_dispersion_imag
_atom_type_scat_source
C C 0.003 0.002
;International Tables for Crystallography
(1992, Vol. C, Tables 4.2.6.8 and 6.1.1.1)
;
H H 0.000 0.000
;International Tables for Crystallography
(1992, Vol. C, Table 6.1.1.2)
;
N N 0.006 0.003
;International Tables for Crystallography
(1992, Vol. C, Tables 4.2.6.8 and 6.1.1.1)
;
Cu Cu 0.320 1.265
;International Tables for Crystallography
(1992, Vol. C, Tables 4.2.6.8 and 6.1.1.1)
;
Br Br -0.290 2.459
;International Tables for Crystallography
(1992, Vol. C, Tables 4.2.6.8 and 6.1.1.1)
;
P P 0.102 0.094
;International Tables for Crystallography
(1992, Vol. C, Tables 4.2.6.8 and 6.1.1.1)
;

loop_
_geom_angle_atom_site_label_1
_geom_angle_atom_site_label_2
_geom_angle_atom_site_label_3
_geom_angle
_geom_angle_site_symmetry_1
_geom_angle_site_symmetry_2
_geom_angle_site_symmetry_3
_geom_angle_publ_flag
Cu(1) Br(1) Cu(2) 74.51(3) . . 4_555 yes
Cu(1) Br(2) Cu(2) 76.31(3) 4_455 . . yes
Br(1) Cu(1) Br(2) 105.41(3) . . 4_555 yes
Br(1) Cu(1) P(1) 104.72(5) . . . yes
Br(1) Cu(1) N(1) 101.9(1) . . . yes
Br(2) Cu(1) P(1) 114.32(5) 4_555 . . yes
Br(2) Cu(1) N(1) 104.5(1) 4_555 . . yes
P(1) Cu(1) N(1) 123.9(1) . . . yes
Br(1) Cu(2) Br(2) 103.68(3) 4_455 . . yes
Br(1) Cu(2) P(2) 109.01(5) 4_455 . . yes
Br(1) Cu(2) N(2) 98.3(1) 4_455 . . yes
Br(2) Cu(2) P(2) 104.44(5) . . . yes
Br(2) Cu(2) N(2) 113.5(1) . . . yes
P(2) Cu(2) N(2) 125.7(1) . . . yes
Cu(1) P(1) C(9) 117.6(2) . . . yes
Cu(1) P(1) C(15) 111.5(2) . . . yes
Cu(1) P(1) C(21) 114.6(2) . . . yes
C(9) P(1) C(15) 103.4(3) . . . yes
C(9) P(1) C(21) 103.5(2) . . . yes
C(15) P(1) C(21) 104.8(3) . . . yes
Cu(2) P(2) C(27) 116.8(2) . . . yes
Cu(2) P(2) C(33) 111.8(2) . . . yes
Cu(2) P(2) C(39) 116.6(2) . . . yes
C(27) P(2) C(33) 103.9(2) . . . yes
C(27) P(2) C(39) 103.7(3) . . . yes
C(33) P(2) C(39) 102.3(2) . . . yes
Cu(1) N(1) C(1) 122.0(4) . . . yes
Cu(1) N(1) C(2) 120.1(4) . . . yes
C(1) N(1) C(2) 117.7(5) . . . yes
Cu(2) N(2) C(1) 117.6(3) . . . yes
Cu(2) N(2) C(8) 127.1(4) . . . yes
C(1) N(2) C(8) 115.1(5) . . . yes
N(1) C(1) N(2) 127.1(5) . . . yes
N(1) C(2) C(3) 119.9(5) . . . yes
C(2) C(3) C(4) 120.7(6) . . . yes
C(2) C(3) C(8) 120.2(5) . . . yes
C(4) C(3) C(8) 119.1(6) . . . yes
C(3) C(4) C(5) 119.0(6) . . . yes
C(4) C(5) C(6) 122.4(6) . . . yes
C(5) C(6) C(7) 120.4(6) . . . yes
C(6) C(7) C(8) 119.2(6) . . . yes
N(2) C(8) C(3) 120.0(5) . . . yes
N(2) C(8) C(7) 120.3(6) . . . yes
C(3) C(8) C(7) 119.8(5) . . . yes
P(1) C(9) C(10) 117.2(4) . . . yes
P(1) C(9) C(14) 124.2(4) . . . yes
C(10) C(9) C(14) 118.6(5) . . . yes
C(9) C(10) C(11) 120.8(6) . . . yes
C(10) C(11) C(12) 120.0(6) . . . yes
C(11) C(12) C(13) 119.3(6) . . . yes
C(12) C(13) C(14) 120.7(6) . . . yes
C(9) C(14) C(13) 120.5(6) . . . yes
P(1) C(15) C(16) 118.3(5) . . . yes
P(1) C(15) C(20) 121.1(5) . . . yes
C(16) C(15) C(20) 120.1(6) . . . yes
C(15) C(16) C(17) 120.2(6) . . . yes
C(16) C(17) C(18) 120.3(7) . . . yes
C(17) C(18) C(19) 119.4(6) . . . yes
C(18) C(19) C(20) 121.9(7) . . . yes
C(15) C(20) C(19) 118.1(6) . . . yes
P(1) C(21) C(22) 123.7(5) . . . yes
P(1) C(21) C(26) 117.3(4) . . . yes
C(22) C(21) C(26) 119.0(5) . . . yes
C(21) C(22) C(23) 120.7(6) . . . yes
C(22) C(23) C(24) 120.2(6) . . . yes
C(23) C(24) C(25) 118.7(6) . . . yes
C(24) C(25) C(26) 120.6(6) . . . yes
C(21) C(26) C(25) 120.8(5) . . . yes
P(2) C(27) C(28) 123.6(4) . . . yes
P(2) C(27) C(32) 117.6(4) . . . yes
C(28) C(27) C(32) 118.7(5) . . . yes
C(27) C(28) C(29) 120.2(6) . . . yes
C(28) C(29) C(30) 120.5(6) . . . yes
C(29) C(30) C(31) 120.3(6) . . . yes
C(30) C(31) C(32) 120.3(6) . . . yes
C(27) C(32) C(31) 119.9(6) . . . yes
P(2) C(33) C(34) 121.7(4) . . . yes
P(2) C(33) C(38) 119.6(4) . . . yes
C(34) C(33) C(38) 118.3(5) . . . yes
C(33) C(34) C(35) 120.9(6) . . . yes
C(34) C(35) C(36) 120.4(6) . . . yes
C(35) C(36) C(37) 119.6(6) . . . yes
C(36) C(37) C(38) 120.0(5) . . . yes
C(33) C(38) C(37) 120.7(5) . . . yes
P(2) C(39) C(40) 116.5(4) . . . yes
P(2) C(39) C(44) 124.3(4) . . . yes
C(40) C(39) C(44) 119.1(5) . . . yes
C(39) C(40) C(41) 120.0(5) . . . yes
C(40) C(41) C(42) 119.7(6) . . . yes
C(41) C(42) C(43) 120.6(5) . . . yes
C(42) C(43) C(44) 120.0(6) . . . yes
C(39) C(44) C(43) 120.6(6) . . . yes

loop_
_geom_bond_atom_site_label_1
_geom_bond_atom_site_label_2
_geom_bond_distance
_geom_bond_site_symmetry_1
_geom_bond_site_symmetry_2
_geom_bond_publ_flag
Br(1) Cu(1) 2.556(2) . . yes
Br(1) Cu(2) 2.5354(9) . 4_555 yes
Br(2) Cu(1) 2.4540(9) . 4_455 yes
Br(2) Cu(2) 2.534(2) . . yes
Cu(1) P(1) 2.201(2) . . yes
Cu(1) N(1) 2.039(5) . . yes
Cu(2) P(2) 2.221(2) . . yes
Cu(2) N(2) 2.057(5) . . yes
P(1) C(9) 1.829(6) . . yes
P(1) C(15) 1.836(6) . . yes
P(1) C(21) 1.852(6) . . yes
P(2) C(27) 1.828(6) . . yes
P(2) C(33) 1.827(6) . . yes
P(2) C(39) 1.837(5) . . yes
N(1) C(1) 1.353(7) . . yes
N(1) C(2) 1.356(7) . . yes
N(2) C(1) 1.323(7) . . yes
N(2) C(8) 1.391(7) . . yes
C(2) C(3) 1.350(9) . . yes
C(3) C(4) 1.454(8) . . yes
C(3) C(8) 1.412(8) . . yes
C(4) C(5) 1.316(9) . . yes
C(5) C(6) 1.400(9) . . yes
C(6) C(7) 1.388(8) . . yes
C(7) C(8) 1.393(8) . . yes
C(9) C(10) 1.386(8) . . yes
C(9) C(14) 1.395(8) . . yes
C(10) C(11) 1.385(8) . . yes
C(11) C(12) 1.390(9) . . yes
C(12) C(13) 1.378(9) . . yes
C(13) C(14) 1.378(9) . . yes
C(15) C(16) 1.395(9) . . yes
C(15) C(20) 1.401(8) . . yes
C(16) C(17) 1.384(9) . . yes
C(17) C(18) 1.38(1) . . yes
C(18) C(19) 1.38(1) . . yes
C(19) C(20) 1.394(9) . . yes
C(21) C(22) 1.386(8) . . yes
C(21) C(26) 1.382(8) . . yes
C(22) C(23) 1.378(9) . . yes
C(23) C(24) 1.405(9) . . yes
C(24) C(25) 1.380(9) . . yes
C(25) C(26) 1.384(9) . . yes
C(27) C(28) 1.392(7) . . yes
C(27) C(32) 1.398(8) . . yes
C(28) C(29) 1.395(8) . . yes
C(29) C(30) 1.359(10) . . yes
C(30) C(31) 1.378(10) . . yes
C(31) C(32) 1.393(8) . . yes
C(33) C(34) 1.398(8) . . yes
C(33) C(38) 1.390(7) . . yes
C(34) C(35) 1.381(9) . . yes
C(35) C(36) 1.380(9) . . yes
C(36) C(37) 1.387(9) . . yes
C(37) C(38) 1.395(8) . . yes
C(39) C(40) 1.401(8) . . yes
C(39) C(44) 1.389(8) . . yes
C(40) C(41) 1.392(8) . . yes
C(41) C(42) 1.394(9) . . yes
C(42) C(43) 1.366(9) . . yes
C(43) C(44) 1.395(8) . . yes

loop_
_geom_contact_atom_site_label_1
_geom_contact_atom_site_label_2
_geom_contact_distance
_geom_contact_site_symmetry_1
_geom_contact_site_symmetry_2
_geom_contact_publ_flag
Br(1) Cu(1) 2.556(2) . . ?
Br(1) Cu(2) 2.5354(9) . 4_555 ?
Br(2) Cu(2) 2.534(2) . . ?

loop_
_geom_torsion_atom_site_label_1
_geom_torsion_atom_site_label_2
_geom_torsion_atom_site_label_3
_geom_torsion_atom_site_label_4
_geom_torsion
_geom_torsion_site_symmetry_1
_geom_torsion_site_symmetry_2
_geom_torsion_site_symmetry_3
_geom_torsion_site_symmetry_4
_geom_torsion_publ_flag
Br(1) Cu(1) P(1) C(9) -173.4(2) . . . . yes
Br(1) Cu(1) P(1) C(15) -54.2(2) . . . . yes
Br(1) Cu(1) P(1) C(21) 64.6(2) . . . . yes
Br(1) Cu(1) N(1) C(1) 154.8(4) . . . . yes
Br(1) Cu(1) N(1) C(2) -30.2(4) . . . . yes
Br(2) Cu(1) Br(1) Cu(2) 2.36(3) . 4_455 4_455 . yes
Br(2) Cu(1) P(1) C(9) 58.6(2) . 4_455 4_455 4_455 yes
Br(2) Cu(1) P(1) C(15) -60.6(2) . 4_455 4_455 4_455 yes
Br(2) Cu(1) P(1) C(21) -179.5(2) . 4_455 4_455 4_455 yes
Br(2) Cu(1) N(1) C(1) -45.2(4) . 4_455 4_455 4_455 yes
Br(2) Cu(1) N(1) C(2) 139.7(4) . 4_455 4_455 4_455 yes
Br(2) Cu(2) P(2) C(27) 56.2(2) . . . . yes
Br(2) Cu(2) P(2) C(33) -63.2(2) . . . . yes
Br(2) Cu(2) P(2) C(39) 179.6(2) . . . . yes
Br(2) Cu(2) N(2) C(1) 150.2(3) . . . . yes
Br(2) Cu(2) N(2) C(8) -35.1(5) . . . . yes
Cu(1) P(1) C(9) C(10) -25.0(5) . . . . yes
Cu(1) P(1) C(9) C(14) 156.6(4) . . . . yes
Cu(1) P(1) C(15) C(16) -73.0(5) . . . . yes
Cu(1) P(1) C(15) C(20) 99.0(5) . . . . yes
Cu(1) P(1) C(21) C(22) 160.0(4) . . . . yes
Cu(1) P(1) C(21) C(26) -17.2(5) . . . . yes
Cu(1) N(1) C(1) N(2) 175.7(4) . . . . yes
Cu(1) N(1) C(2) C(3) -175.4(4) . . . . yes
Cu(2) Br(2) Cu(1) P(1) 112.10(5) . . 4_455 4_455 yes
Cu(2) Br(2) Cu(1) N(1) -109.4(1) . . 4_455 4_455 yes
Cu(2) P(2) C(27) C(28) -155.0(4) . . . . yes
Cu(2) P(2) C(27) C(32) 27.3(5) . . . . yes
Cu(2) P(2) C(33) C(34) -98.7(5) . . . . yes
Cu(2) P(2) C(33) C(38) 74.4(4) . . . . yes
Cu(2) P(2) C(39) C(40) 29.6(5) . . . . yes
Cu(2) P(2) C(39) C(44) -154.1(4) . . . . yes
Cu(2) N(2) C(1) N(1) 174.5(4) . . . . yes
Cu(2) N(2) C(8) C(3) -174.2(4) . . . . yes
Cu(2) N(2) C(8) C(7) 4.4(8) . . . . yes
P(1) Cu(1) N(1) C(1) -88.2(4) . . . . yes
P(1) Cu(1) N(1) C(2) 86.9(4) . . . . yes
P(1) C(9) C(10) C(11) -176.6(5) . . . . yes
P(1) C(9) C(14) C(13) 176.1(5) . . . . yes
P(1) C(15) C(16) C(17) 174.2(5) . . . . yes
P(1) C(15) C(20) C(19) -174.3(5) . . . . yes
P(1) C(21) C(22) C(23) -177.0(5) . . . . yes
P(1) C(21) C(26) C(25) 177.0(5) . . . . yes
P(2) Cu(2) N(2) C(1) -79.4(4) . . . . yes
P(2) Cu(2) N(2) C(8) 95.2(4) . . . . yes
P(2) C(27) C(28) C(29) -175.9(4) . . . . yes
P(2) C(27) C(32) C(31) 175.1(4) . . . . yes
P(2) C(33) C(34) C(35) 172.8(5) . . . . yes
P(2) C(33) C(38) C(37) -174.1(4) . . . . yes
P(2) C(39) C(40) C(41) 176.1(5) . . . . yes
P(2) C(39) C(44) C(43) -176.7(5) . . . . yes
N(1) Cu(1) P(1) C(9) 70.8(3) . . . . yes
N(1) Cu(1) P(1) C(15) -169.9(3) . . . . yes
N(1) Cu(1) P(1) C(21) -51.1(2) . . . . yes
N(1) C(1) N(2) C(8) -0.8(8) . . . . yes
N(1) C(2) C(3) C(4) 179.4(6) . . . . yes
N(1) C(2) C(3) C(8) -0.1(9) . . . . yes
N(2) Cu(2) P(2) C(27) -77.7(3) . . . . yes
N(2) Cu(2) P(2) C(33) 163.0(2) . . . . yes
N(2) Cu(2) P(2) C(39) 45.7(3) . . . . yes
N(2) C(1) N(1) C(2) 0.6(8) . . . . yes
N(2) C(8) C(3) C(2) -0.2(8) . . . . yes
N(2) C(8) C(3) C(4) -179.6(5) . . . . yes
N(2) C(8) C(7) C(6) 178.6(6) . . . . yes
C(1) N(1) C(2) C(3) -0.1(8) . . . . yes
C(1) N(2) C(8) C(3) 0.6(7) . . . . yes
C(1) N(2) C(8) C(7) 179.2(5) . . . . yes
C(2) C(3) C(4) C(5) -178.0(6) . . . . yes
C(2) C(3) C(8) C(7) -178.9(6) . . . . yes
C(3) C(4) C(5) C(6) -3(1) . . . . yes
C(3) C(8) C(7) C(6) -2.7(9) . . . . yes
C(4) C(3) C(8) C(7) 1.7(8) . . . . yes
C(4) C(5) C(6) C(7) 2(1) . . . . yes
C(5) C(4) C(3) C(8) 1.5(9) . . . . yes
C(5) C(6) C(7) C(8) 0(1) . . . . yes
C(9) P(1) C(15) C(16) 54.4(5) . . . . yes
C(9) P(1) C(15) C(20) -133.7(5) . . . . yes
C(9) P(1) C(21) C(22) 30.6(5) . . . . yes
C(9) P(1) C(21) C(26) -146.5(4) . . . . yes
C(9) C(10) C(11) C(12) -0.7(10) . . . . yes
C(9) C(14) C(13) C(12) 1(1) . . . . yes
C(10) C(9) P(1) C(15) -148.4(5) . . . . yes
C(10) C(9) P(1) C(21) 102.5(5) . . . . yes
C(10) C(9) C(14) C(13) -2.2(9) . . . . yes
C(10) C(11) C(12) C(13) 0(1) . . . . yes
C(11) C(10) C(9) C(14) 1.8(9) . . . . yes
C(11) C(12) C(13) C(14) 0(1) . . . . yes
C(14) C(9) P(1) C(15) 33.2(6) . . . . yes
C(14) C(9) P(1) C(21) -75.9(5) . . . . yes
C(15) P(1) C(21) C(22) -77.4(5) . . . . yes
C(15) P(1) C(21) C(26) 105.4(5) . . . . yes
C(15) C(16) C(17) C(18) -1.1(10) . . . . yes
C(15) C(20) C(19) C(18) 1.8(10) . . . . yes
C(16) C(15) P(1) C(21) 162.5(5) . . . . yes
C(16) C(15) C(20) C(19) -2.5(9) . . . . yes
C(16) C(17) C(18) C(19) 0(1) . . . . yes
C(17) C(16) C(15) C(20) 2.2(9) . . . . yes
C(17) C(18) C(19) C(20) 0(1) . . . . yes
C(20) C(15) P(1) C(21) -25.5(5) . . . . yes
C(21) C(22) C(23) C(24) 0(1) . . . . yes
C(21) C(26) C(25) C(24) 0.1(10) . . . . yes
C(22) C(21) C(26) C(25) -0.3(9) . . . . yes
C(22) C(23) C(24) C(25) 0(1) . . . . yes
C(23) C(22) C(21) C(26) 0.1(9) . . . . yes
C(23) C(24) C(25) C(26) 0(1) . . . . yes
C(27) P(2) C(33) C(34) 134.5(5) . . . . yes
C(27) P(2) C(33) C(38) -52.3(5) . . . . yes
C(27) P(2) C(39) C(40) 159.5(4) . . . . yes
C(27) P(2) C(39) C(44) -24.2(6) . . . . yes
C(27) C(28) C(29) C(30) 0.7(9) . . . . yes
C(27) C(32) C(31) C(30) 1.4(9) . . . . yes
C(28) C(27) P(2) C(33) -31.4(5) . . . . yes
C(28) C(27) P(2) C(39) 75.2(5) . . . . yes
C(28) C(27) C(32) C(31) -2.7(8) . . . . yes
C(28) C(29) C(30) C(31) -2.1(10) . . . . yes
C(29) C(28) C(27) C(32) 1.7(8) . . . . yes
C(29) C(30) C(31) C(32) 1.1(10) . . . . yes
C(32) C(27) P(2) C(33) 150.9(4) . . . . yes
C(32) C(27) P(2) C(39) -102.5(4) . . . . yes
C(33) P(2) C(39) C(40) -92.7(5) . . . . yes
C(33) P(2) C(39) C(44) 83.6(5) . . . . yes
C(33) C(34) C(35) C(36) 1.2(10) . . . . yes
C(33) C(38) C(37) C(36) 1.2(9) . . . . yes
C(34) C(33) P(2) C(39) 26.8(5) . . . . yes
C(34) C(33) C(38) C(37) -0.7(8) . . . . yes
C(34) C(35) C(36) C(37) -0.7(10) . . . . yes
C(35) C(34) C(33) C(38) -0.4(9) . . . . yes
C(35) C(36) C(37) C(38) -0.4(9) . . . . yes
C(38) C(33) P(2) C(39) -160.0(4) . . . . yes
C(39) C(40) C(41) C(42) 1.1(9) . . . . yes
C(39) C(44) C(43) C(42) 0.7(10) . . . . yes
C(40) C(39) C(44) C(43) -0.5(9) . . . . yes
C(40) C(41) C(42) C(43) -0.9(10) . . . . yes
C(41) C(40) C(39) C(44) -0.4(9) . . . . yes
C(41) C(42) C(43) C(44) 0.0(10) . . . . yes
C(41) C(42) C(43) C(44) 0.0(10) . . . . yes
